data_2239070
loop_
_publ_author_name
'Fang, Li'
'Li, Feifei'
'Luo, Xuemei'

_publ_section_title
;
 1,3,5-Tris(4-methoxyphenyl)-1,3,5-triazinane-2,4,6-trione
;
_journal_issue 2
_journal_name_full 'Acta Crystallographica Section E'
_journal_page_first o118
_journal_paper_doi 10.1107/S160053681303482X
_journal_volume 70
_journal_year 2014
_chemical_formula_iupac 'C24 H21 N3 O6'
_chemical_formula_moiety 'C24 H21 N3 O6'
_chemical_formula_sum 'C24 H21 N3 O6'
_chemical_formula_weight 447.44
_chemical_name_systematic
;
1,3,5-Tris(4-methoxyphenyl)-1,3,5-triazinane-2,4,6-trione
;
_space_group_IT_number 161
_symmetry_cell_setting trigonal
_symmetry_space_group_name_Hall 'R 3 -2"c'
_symmetry_space_group_name_H-M 'R 3 c :H'
_atom_sites_solution_hydrogens geom
_atom_sites_solution_primary direct
_atom_sites_solution_secondary difmap
_audit_creation_method SHELXL-97
_cell_angle_alpha 90.00
_cell_angle_beta 90.00
_cell_angle_gamma 120.00
_cell_formula_units_Z 6
_cell_length_a 13.2008(14)
_cell_length_b 13.2008(14)
_cell_length_c 26.695(3)
_cell_measurement_reflns_used 1247
_cell_measurement_temperature 200(2)
_cell_measurement_theta_max 20.36
_cell_measurement_theta_min 2.29
_cell_volume 4028.7(8)
_computing_cell_refinement 'SAINT (Bruker, 2007)'
_computing_data_collection 'SMART (Bruker, 2007)'
_computing_data_reduction 'SAINT (Bruker, 2007)'
_computing_molecular_graphics 'SHELXTL (Sheldrick, 2008)'
_computing_publication_material 'SHELXTL (Sheldrick, 2008) and PLATON (Spek, 2009)'
_computing_structure_refinement 'SHELXL97 (Sheldrick, 2008)'
_computing_structure_solution 'SHELXS97 (Sheldrick, 2008)'
_diffrn_ambient_temperature 200(2)
_diffrn_measured_fraction_theta_full 1.000
_diffrn_measured_fraction_theta_max 1.000
_diffrn_measurement_device_type 'Bruker SMART CCD area-detector'
_diffrn_measurement_method 'phi and omega scans'
_diffrn_radiation_monochromator graphite
_diffrn_radiation_source 'fine-focus sealed tube'
_diffrn_radiation_type MoK\a
_diffrn_radiation_wavelength 0.71073
_diffrn_reflns_av_R_equivalents 0.0313
_diffrn_reflns_av_sigmaI/netI 0.0241
_diffrn_reflns_limit_h_max 15
_diffrn_reflns_limit_h_min -9
_diffrn_reflns_limit_k_max 14
_diffrn_reflns_limit_k_min -15
_diffrn_reflns_limit_l_max 31
_diffrn_reflns_limit_l_min -31
_diffrn_reflns_number 6995
_diffrn_reflns_theta_full 25.04
_diffrn_reflns_theta_max 25.04
_diffrn_reflns_theta_min 2.35
_exptl_absorpt_coefficient_mu 0.081
_exptl_absorpt_correction_T_max 0.9967
_exptl_absorpt_correction_T_min 0.9599
_exptl_absorpt_correction_type multi-scan
_exptl_absorpt_process_details '(SADABS; Sheldrick, 1996)'
_exptl_crystal_colour colourless
_exptl_crystal_density_diffrn 1.107
_exptl_crystal_density_method 'not measured'
_exptl_crystal_description block
_exptl_crystal_F_000 1404
_exptl_crystal_size_max 0.51
_exptl_crystal_size_mid 0.49
_exptl_crystal_size_min 0.04
_refine_diff_density_max 0.160
_refine_diff_density_min -0.116
_refine_ls_extinction_method none
_refine_ls_goodness_of_fit_ref 1.052
_refine_ls_hydrogen_treatment constr
_refine_ls_matrix_type full
_refine_ls_number_parameters 101
_refine_ls_number_reflns 1577
_refine_ls_number_restraints 1
_refine_ls_restrained_S_all 1.052
_refine_ls_R_factor_all 0.0601
_refine_ls_R_factor_gt 0.0439
_refine_ls_shift/su_max 0.001
_refine_ls_shift/su_mean 0.000
_refine_ls_structure_factor_coef Fsqd
_refine_ls_weighting_details 'calc w=1/[\s^2^(Fo^2^)+(0.0687P)^2^] where P=(Fo^2^+2Fc^2^)/3'
_refine_ls_weighting_scheme calc
_refine_ls_wR_factor_gt 0.1145
_refine_ls_wR_factor_ref 0.1219
_reflns_number_gt 1142
_reflns_number_total 1577
_reflns_threshold_expression I>2\s(I)
_cod_data_source_file tk5284sup1.cif
_cod_data_source_block I
_cod_original_sg_symbol_H-M ' R 3 c'
_cod_database_code 2239070
_cod_database_fobs_code 2239070

loop_
_symmetry_equiv_pos_as_xyz
'x, y, z'
'-y, x-y, z'
'-x+y, -x, z'
'-x+y, y, z+1/2'
'x, x-y, z+1/2'
'-y, -x, z+1/2'
'x+2/3, y+1/3, z+1/3'
'-y+2/3, x-y+1/3, z+1/3'
'-x+y+2/3, -x+1/3, z+1/3'
'-x+y+2/3, y+1/3, z+5/6'
'x+2/3, x-y+1/3, z+5/6'
'-y+2/3, -x+1/3, z+5/6'
'x+1/3, y+2/3, z+2/3'
'-y+1/3, x-y+2/3, z+2/3'
'-x+y+1/3, -x+2/3, z+2/3'
'-x+y+1/3, y+2/3, z+7/6'
'x+1/3, x-y+2/3, z+7/6'
'-y+1/3, -x+2/3, z+7/6'

loop_
_atom_site_type_symbol
_atom_site_label
_atom_site_fract_x
_atom_site_fract_y
_atom_site_fract_z
_atom_site_U_iso_or_equiv
_atom_site_adp_type
_atom_site_calc_flag
_atom_site_refinement_flags
_atom_site_occupancy
_atom_site_symmetry_multiplicity
N N1 0.24317(15) 0.68853(16) 0.06336(8) 0.0507(6) Uani d . 1 1
O O1 0.37628(17) 0.88360(16) 0.06161(9) 0.0710(6) Uani d . 1 1
O O2 -0.1275(2) 0.7774(3) 0.06263(12) 0.1146(9) Uani d . 1 1
C C1 0.1470(2) 0.7108(2) 0.06541(11) 0.0552(7) Uani d . 1 1
C C2 0.0864(2) 0.6942(2) 0.10907(12) 0.0652(7) Uani d . 1 1
H H2 0.1090 0.6709 0.1387 0.078 Uiso calc R 1 1
C C3 -0.0104(3) 0.7124(3) 0.10944(13) 0.0768(9) Uani d . 1 1
H H3 -0.0565 0.6970 0.1388 0.092 Uiso calc R 1 1
C C4 -0.0369(2) 0.7525(3) 0.06691(14) 0.0724(8) Uani d . 1 1
C C5 0.0253(3) 0.7708(3) 0.02514(15) 0.0878(10) Uani d . 1 1
H H5 0.0050 0.7983 -0.0039 0.105 Uiso calc R 1 1
C C6 0.1168(3) 0.7514(3) 0.02308(12) 0.0729(8) Uani d . 1 1
H H6 0.1600 0.7654 -0.0071 0.088 Uiso calc R 1 1
C C7 0.3566(2) 0.7838(2) 0.06225(11) 0.0566(7) Uani d . 1 1
C C8 -0.2060(4) 0.7446(5) 0.1028(2) 0.1312(17) Uani d . 1 1
H H8A -0.2414 0.6604 0.1087 0.197 Uiso calc R 1 1
H H8B -0.2674 0.7631 0.0948 0.197 Uiso calc R 1 1
H H8C -0.1641 0.7874 0.1329 0.197 Uiso calc R 1 1

loop_
_atom_site_aniso_label
_atom_site_aniso_U_11
_atom_site_aniso_U_22
_atom_site_aniso_U_33
_atom_site_aniso_U_12
_atom_site_aniso_U_13
_atom_site_aniso_U_23
N1 0.0390(12) 0.0406(12) 0.0734(15) 0.0206(10) 0.0029(11) 0.0033(11)
O1 0.0571(12) 0.0488(12) 0.1124(15) 0.0306(10) -0.0006(11) -0.0036(10)
O2 0.0943(19) 0.158(3) 0.127(2) 0.0896(19) 0.0056(17) 0.0234(18)
C1 0.0452(16) 0.0456(15) 0.0770(18) 0.0242(14) 0.0011(15) -0.0026(14)
C2 0.0608(17) 0.0636(18) 0.0762(19) 0.0350(14) 0.0076(14) 0.0051(15)
C3 0.0591(18) 0.080(2) 0.089(2) 0.0331(16) 0.0207(15) 0.0075(17)
C4 0.0538(16) 0.078(2) 0.098(2) 0.0429(16) -0.0027(18) 0.0036(17)
C5 0.071(2) 0.111(3) 0.093(3) 0.054(2) -0.008(2) 0.0187(19)
C6 0.0654(19) 0.079(2) 0.081(2) 0.0410(16) 0.0038(16) 0.0179(16)
C7 0.0465(16) 0.0472(16) 0.0751(19) 0.0227(11) 0.0012(14) -0.0021(14)
C8 0.085(3) 0.174(4) 0.166(4) 0.088(3) 0.016(3) -0.011(4)

loop_
_atom_type_symbol
_atom_type_description
_atom_type_scat_dispersion_real
_atom_type_scat_dispersion_imag
_atom_type_scat_source
C C 0.0033 0.0016 'International Tables Vol C Tables 4.2.6.8 and 6.1.1.4'
H H 0.0000 0.0000 'International Tables Vol C Tables 4.2.6.8 and 6.1.1.4'
N N 0.0061 0.0033 'International Tables Vol C Tables 4.2.6.8 and 6.1.1.4'
O O 0.0106 0.0060 'International Tables Vol C Tables 4.2.6.8 and 6.1.1.4'

loop_
_geom_angle_atom_site_label_1
_geom_angle_atom_site_label_2
_geom_angle_atom_site_label_3
_geom_angle_site_symmetry_1
_geom_angle_site_symmetry_3
_geom_angle
C7 N1 C7 2_665 . 124.2(3)
C7 N1 C1 2_665 . 117.35(19)
C7 N1 C1 . . 118.43(19)
C4 O2 C8 . . 117.0(3)
C2 C1 C6 . . 119.7(2)
C2 C1 N1 . . 120.3(3)
C6 C1 N1 . . 120.0(2)
C1 C2 C3 . . 119.1(3)
C1 C2 H2 . . 120.5
C3 C2 H2 . . 120.5
C4 C3 C2 . . 119.1(3)
C4 C3 H3 . . 120.4
C2 C3 H3 . . 120.4
C5 C4 C3 . . 120.7(3)
C5 C4 O2 . . 114.3(3)
C3 C4 O2 . . 125.0(3)
C4 C5 C6 . . 121.7(3)
C4 C5 H5 . . 119.2
C6 C5 H5 . . 119.2
C5 C6 C1 . . 119.6(3)
C5 C6 H6 . . 120.2
C1 C6 H6 . . 120.2
O1 C7 N1 . 3_565 122.2(2)
O1 C7 N1 . . 122.1(2)
N1 C7 N1 3_565 . 115.7(3)
O2 C8 H8A . . 109.5
O2 C8 H8B . . 109.5
H8A C8 H8B . . 109.5
O2 C8 H8C . . 109.5
H8A C8 H8C . . 109.5
H8B C8 H8C . . 109.5

loop_
_geom_bond_atom_site_label_1
_geom_bond_atom_site_label_2
_geom_bond_site_symmetry_2
_geom_bond_distance
N1 C7 2_665 1.384(3)
N1 C7 . 1.393(3)
N1 C1 . 1.440(3)
O1 C7 . 1.209(3)
O2 C4 . 1.395(4)
O2 C8 . 1.400(5)
C1 C2 . 1.368(4)
C1 C6 . 1.392(4)
C2 C3 . 1.413(4)
C2 H2 . 0.9500
C3 C4 . 1.370(5)
C3 H3 . 0.9500
C4 C5 . 1.333(4)
C5 C6 . 1.356(4)
C5 H5 . 0.9500
C6 H6 . 0.9500
C7 N1 3_565 1.384(3)
C8 H8A . 0.9800
C8 H8B . 0.9800
C8 H8C . 0.9800

loop_
_platon_squeeze_void_nr
_platon_squeeze_void_average_x
_platon_squeeze_void_average_y
_platon_squeeze_void_average_z
_platon_squeeze_void_volume
_platon_squeeze_void_count_electrons
_platon_squeeze_void_content
1 0.000 0.000 0.006 14 2 ' '
2 0.000 0.000 0.223 153 39 ' '
3 0.000 0.000 0.506 14 2 ' '
4 0.000 0.000 0.723 153 39 ' '
5 0.333 0.667 0.390 151 39 ' '
6 0.333 0.667 0.890 151 39 ' '
7 0.333 0.667 0.172 14 2 ' '
8 0.333 0.667 0.672 14 2 ' '
9 0.667 0.333 0.056 151 39 ' '
10 0.667 0.333 0.556 151 39 ' '
11 0.666 0.333 0.339 14 2 ' '
12 0.666 0.333 0.839 14 2 ' '
